data_4502717
loop_
_publ_author_name
'Xiao, Ze-Yun'
'Zhao, Xin'
'Jiang, Xi-Kui'
'Li, Zhan-Ting'

_publ_section_title
;
 Construction of microbelts through the coassembly of a disclike molecule
 and primary alkyl ammoniums: a noncovalent strategy to mimic covalently
 bonded pi-core alkyl chain structure.
;
_journal_issue 16
_journal_name_full 'Langmuir : the ACS journal of surfaces and colloids'
_journal_page_first 13048
_journal_page_last 13051
_journal_paper_doi 10.1021/la1022104
_journal_volume 26
_journal_year 2010
_chemical_formula_sum 'C60 H63 F6 N14 O8 S2'
_chemical_formula_weight 1286.36
_chemical_name_systematic
; 
 ? 
;
_space_group_IT_number 14
_symmetry_cell_setting monoclinic
_symmetry_space_group_name_Hall '-P 2ybc'
_symmetry_space_group_name_H-M 'P 1 21/c 1'
_atom_sites_solution_hydrogens geom
_atom_sites_solution_primary direct
_atom_sites_solution_secondary difmap
_audit_creation_method SHELXL-97
_cell_angle_alpha 90.00
_cell_angle_beta 102.7800(10)
_cell_angle_gamma 90.00
_cell_formula_units_Z 4
_cell_length_a 16.9835(6)
_cell_length_b 22.2688(8)
_cell_length_c 16.8528(6)
_cell_measurement_temperature 173(2)
_cell_volume 6215.9(4)
_computing_structure_refinement 'SHELXL-97 (Sheldrick, 1997)'
_computing_structure_solution 'SHELXS-97 (Sheldrick, 1990)'
_diffrn_ambient_temperature 173(2)
_diffrn_measured_fraction_theta_full 0.999
_diffrn_measured_fraction_theta_max 0.999
_diffrn_radiation_monochromator graphite
_diffrn_radiation_source 'fine-focus sealed tube'
_diffrn_radiation_type MoK\a
_diffrn_radiation_wavelength 0.71073
_diffrn_reflns_av_R_equivalents 0.0591
_diffrn_reflns_av_sigmaI/netI 0.0394
_diffrn_reflns_limit_h_max 20
_diffrn_reflns_limit_h_min -20
_diffrn_reflns_limit_k_max 22
_diffrn_reflns_limit_k_min -26
_diffrn_reflns_limit_l_max 20
_diffrn_reflns_limit_l_min -19
_diffrn_reflns_number 71040
_diffrn_reflns_theta_full 25.01
_diffrn_reflns_theta_max 25.01
_diffrn_reflns_theta_min 1.53
_exptl_absorpt_coefficient_mu 0.170
_exptl_absorpt_correction_T_max 0.9669
_exptl_absorpt_correction_T_min 0.9095
_exptl_absorpt_correction_type multi-scan
_exptl_crystal_colour colorless
_exptl_crystal_density_diffrn 1.375
_exptl_crystal_density_method 'not measured'
_exptl_crystal_description block
_exptl_crystal_F_000 2684
_exptl_crystal_size_max 0.57
_exptl_crystal_size_mid 0.42
_exptl_crystal_size_min 0.20
_refine_diff_density_max 1.686
_refine_diff_density_min -1.416
_refine_diff_density_rms 0.081
_refine_ls_extinction_method none
_refine_ls_goodness_of_fit_ref 1.022
_refine_ls_hydrogen_treatment mixed
_refine_ls_matrix_type full
_refine_ls_number_parameters 816
_refine_ls_number_reflns 10943
_refine_ls_number_restraints 8
_refine_ls_restrained_S_all 1.026
_refine_ls_R_factor_all 0.1277
_refine_ls_R_factor_gt 0.0827
_refine_ls_shift/su_max 0.000
_refine_ls_shift/su_mean 0.000
_refine_ls_structure_factor_coef Fsqd
_refine_ls_weighting_details 'calc w=1/[\s^2^(Fo^2^)+(0.1029P)^2^+22.7206P] where P=(Fo^2^+2Fc^2^)/3'
_refine_ls_weighting_scheme calc
_refine_ls_wR_factor_gt 0.2106
_refine_ls_wR_factor_ref 0.2623
_reflns_number_gt 7119
_reflns_number_total 10943
_reflns_threshold_expression >2sigma(I)
_cod_data_source_file la1022104_si_001.cif
_cod_data_source_block z
_cod_depositor_comments
;
The following automatic conversions were performed:

'_symmetry_cell_setting' value 'Monoclinic' changed to 'monoclinic'
according to /home/saulius/struct/CIF-dictionaries/cif_core.dic
dictionary named 'cif_core.dic' version 2.4.2 from 2011-04-26.

Automatic conversion script
Id: cif_fix_values 1715 2011-07-08 13:25:40Z adriana 
;
_cod_original_sg_symbol_H-M P2(1)/c
_cod_database_code 4502717

loop_
_symmetry_equiv_pos_as_xyz
'x, y, z'
'-x, y+1/2, -z+1/2'
'-x, -y, -z'
'x, -y-1/2, z-1/2'

loop_
_atom_site_label
_atom_site_type_symbol
_atom_site_fract_x
_atom_site_fract_y
_atom_site_fract_z
_atom_site_U_iso_or_equiv
_atom_site_adp_type
_atom_site_occupancy
_atom_site_symmetry_multiplicity
_atom_site_calc_flag
_atom_site_refinement_flags
S1 S 0.42721(17) 0.33271(14) 0.29656(16) 0.0461(6) Uani 0.70 1 d PD
S1' S 0.4190(5) 0.3473(5) 0.3300(7) 0.103(4) Uani 0.30 1 d PD
C43 C 0.5145(3) 0.3761(3) 0.3405(6) 0.135(5) Uani 1 1 d D
S2 S 0.13894(9) 0.69304(7) 0.17399(10) 0.0599(4) Uani 1 1 d .
F1 F 0.5205(3) 0.4258(2) 0.3019(4) 0.151(3) Uani 1 1 d D
F2 F 0.5802(3) 0.3446(3) 0.3532(6) 0.189(4) Uani 1 1 d D
F3 F 0.5087(7) 0.3904(4) 0.4174(5) 0.246(6) Uani 1 1 d D
F4 F 0.2746(3) 0.73561(18) 0.1510(3) 0.0959(14) Uani 1 1 d .
F5 F 0.2576(3) 0.6413(2) 0.1279(4) 0.131(2) Uani 1 1 d .
F6 F 0.2857(3) 0.6740(2) 0.2506(4) 0.1098(17) Uani 1 1 d .
O1 O 0.4442(8) 0.3206(4) 0.2215(4) 0.215(6) Uani 1 1 d .
O2 O 0.3626(3) 0.3752(2) 0.2922(3) 0.0813(15) Uani 1 1 d .
O3 O 0.4279(2) 0.28439(18) 0.3505(2) 0.0598(10) Uani 1 1 d .
O4 O 0.1011(4) 0.6987(3) 0.0910(4) 0.120(2) Uani 1 1 d .
O5 O 0.1194(3) 0.6392(2) 0.2119(3) 0.0830(15) Uani 1 1 d .
O6 O 0.1380(3) 0.74708(19) 0.2193(3) 0.0760(13) Uani 1 1 d .
C44 C 0.2445(4) 0.6859(3) 0.1761(5) 0.0687(18) Uani 1 1 d .
N1 N -0.0369(3) 0.53236(19) 0.3785(2) 0.0438(10) Uani 1 1 d .
N2 N 0.1113(2) 0.41609(17) 0.3064(2) 0.0371(9) Uani 1 1 d .
N3 N -0.2186(2) 0.76882(17) -0.0384(2) 0.0363(9) Uani 1 1 d .
N4 N -0.0700(2) 0.74924(17) -0.1810(2) 0.0368(9) Uani 1 1 d .
N5 N 0.2101(2) 0.61976(19) -0.1617(2) 0.0415(10) Uani 1 1 d .
N6 N 0.3104(2) 0.45778(17) 0.0811(2) 0.0367(9) Uani 1 1 d .
N7 N -0.0725(2) 0.56547(16) 0.1693(2) 0.0292(8) Uani 1 1 d .
N8 N 0.0608(2) 0.49182(16) 0.1755(2) 0.0290(8) Uani 1 1 d .
N9 N -0.1303(2) 0.63504(16) 0.0340(2) 0.0281(8) Uani 1 1 d .
N10 N -0.0384(2) 0.64841(16) -0.0835(2) 0.0295(8) Uani 1 1 d .
N11 N 0.1064(2) 0.58742(16) -0.0662(2) 0.0289(8) Uani 1 1 d .
N12 N 0.1639(2) 0.51824(15) 0.0724(2) 0.0272(8) Uani 1 1 d .
C1 C -0.0686(4) 0.5484(3) 0.4415(3) 0.0577(16) Uani 1 1 d .
H1A H -0.0374 0.5417 0.4949 0.069 Uiso 1 1 calc R
C2 C -0.1437(4) 0.5739(3) 0.4333(3) 0.0631(17) Uani 1 1 d .
H2A H -0.1635 0.5841 0.4800 0.076 Uiso 1 1 calc R
C3 C -0.1894(4) 0.5844(3) 0.3570(3) 0.0566(15) Uani 1 1 d .
H3A H -0.2416 0.6017 0.3496 0.068 Uiso 1 1 calc R
C4 C -0.1577(3) 0.5693(2) 0.2909(3) 0.0393(11) Uani 1 1 d .
H4A H -0.1875 0.5769 0.2372 0.047 Uiso 1 1 calc R
C5 C -0.0824(3) 0.5430(2) 0.3038(3) 0.0313(10) Uani 1 1 d .
C6 C 0.1278(3) 0.3668(2) 0.3525(3) 0.0443(12) Uani 1 1 d .
H6A H 0.1823 0.3537 0.3675 0.053 Uiso 1 1 calc R
C7 C 0.0696(4) 0.3340(2) 0.3795(3) 0.0473(13) Uani 1 1 d .
H7A H 0.0839 0.2995 0.4126 0.057 Uiso 1 1 calc R
C8 C -0.0097(3) 0.3525(2) 0.3571(3) 0.0446(12) Uani 1 1 d .
H8A H -0.0513 0.3305 0.3735 0.054 Uiso 1 1 calc R
C9 C -0.0273(3) 0.4038(2) 0.3105(3) 0.0384(11) Uani 1 1 d .
H9A H -0.0814 0.4176 0.2946 0.046 Uiso 1 1 calc R
C10 C 0.0342(3) 0.4350(2) 0.2869(3) 0.0321(10) Uani 1 1 d .
C11 C -0.2813(3) 0.8031(2) -0.0294(3) 0.0418(12) Uani 1 1 d .
H11A H -0.2791 0.8448 -0.0404 0.050 Uiso 1 1 calc R
C12 C -0.3480(3) 0.7817(2) -0.0055(3) 0.0415(12) Uani 1 1 d .
H12A H -0.3902 0.8082 0.0005 0.050 Uiso 1 1 calc R
C13 C -0.3532(3) 0.7211(2) 0.0098(3) 0.0425(12) Uani 1 1 d .
H13A H -0.3990 0.7049 0.0260 0.051 Uiso 1 1 calc R
C14 C -0.2893(3) 0.6844(2) 0.0008(3) 0.0339(10) Uani 1 1 d .
H14A H -0.2904 0.6425 0.0108 0.041 Uiso 1 1 calc R
C15 C -0.2242(2) 0.71035(19) -0.0232(2) 0.0282(9) Uani 1 1 d .
C16 C -0.0885(3) 0.7847(2) -0.2468(3) 0.0430(12) Uani 1 1 d .
H16A H -0.0465 0.8076 -0.2610 0.052 Uiso 1 1 calc R
C17 C -0.1652(3) 0.7897(2) -0.2951(3) 0.0428(12) Uani 1 1 d .
H17A H -0.1756 0.8157 -0.3409 0.051 Uiso 1 1 calc R
C18 C -0.2260(3) 0.7566(2) -0.2756(3) 0.0428(12) Uani 1 1 d .
H18A H -0.2791 0.7584 -0.3087 0.051 Uiso 1 1 calc R
C19 C -0.2093(3) 0.7203(2) -0.2072(3) 0.0358(10) Uani 1 1 d .
H19A H -0.2508 0.6975 -0.1919 0.043 Uiso 1 1 calc R
C20 C -0.1311(3) 0.71807(19) -0.1618(2) 0.0304(9) Uani 1 1 d .
C21 C 0.2447(3) 0.6255(3) -0.2259(3) 0.0537(15) Uani 1 1 d .
H21A H 0.2369 0.6620 -0.2557 0.064 Uiso 1 1 calc R
C22 C 0.2902(3) 0.5817(3) -0.2508(3) 0.0591(16) Uani 1 1 d .
H22A H 0.3133 0.5879 -0.2965 0.071 Uiso 1 1 calc R
C23 C 0.3021(3) 0.5284(3) -0.2086(3) 0.0527(14) Uani 1 1 d .
H23A H 0.3335 0.4972 -0.2245 0.063 Uiso 1 1 calc R
C24 C 0.2671(3) 0.5212(2) -0.1423(3) 0.0435(12) Uani 1 1 d .
H24A H 0.2739 0.4848 -0.1120 0.052 Uiso 1 1 calc R
C25 C 0.2220(3) 0.5678(2) -0.1209(3) 0.0335(10) Uani 1 1 d .
C26 C 0.3881(3) 0.4421(2) 0.1075(3) 0.0446(12) Uani 1 1 d .
H26A H 0.3994 0.4037 0.1318 0.054 Uiso 1 1 calc R
C27 C 0.4524(3) 0.4782(3) 0.1018(3) 0.0471(13) Uani 1 1 d .
H27A H 0.5063 0.4647 0.1210 0.057 Uiso 1 1 calc R
C28 C 0.4366(3) 0.5343(2) 0.0675(3) 0.0442(12) Uani 1 1 d .
H28A H 0.4795 0.5606 0.0633 0.053 Uiso 1 1 calc R
C29 C 0.3576(3) 0.5516(2) 0.0395(3) 0.0348(10) Uani 1 1 d .
H29A H 0.3452 0.5900 0.0155 0.042 Uiso 1 1 calc R
C30 C 0.2964(3) 0.5122(2) 0.0467(2) 0.0301(9) Uani 1 1 d .
C31 C 0.0169(3) 0.48788(19) 0.2318(2) 0.0282(9) Uani 1 1 d .
C32 C -0.0457(2) 0.53040(19) 0.2330(2) 0.0293(9) Uani 1 1 d .
C33 C -0.1068(3) 0.67878(19) -0.0884(3) 0.0295(9) Uani 1 1 d .
C34 C -0.1525(2) 0.67284(19) -0.0274(2) 0.0276(9) Uani 1 1 d .
C35 C 0.1785(2) 0.56152(19) -0.0530(2) 0.0280(9) Uani 1 1 d .
C36 C 0.2102(2) 0.53000(18) 0.0199(3) 0.0280(9) Uani 1 1 d .
C37 C 0.0386(2) 0.53250(18) 0.1159(2) 0.0265(9) Uani 1 1 d .
C38 C -0.0327(2) 0.56516(19) 0.1087(2) 0.0271(9) Uani 1 1 d .
C39 C -0.0615(2) 0.60397(19) 0.0382(2) 0.0275(9) Uani 1 1 d .
C40 C -0.0148(2) 0.61138(19) -0.0194(2) 0.0273(9) Uani 1 1 d .
C41 C 0.0619(2) 0.57966(18) -0.0098(2) 0.0269(9) Uani 1 1 d .
C42 C 0.0896(2) 0.54224(18) 0.0579(2) 0.0267(9) Uani 1 1 d .
C49 C 0.3484(7) 0.4958(6) 0.5004(6) 0.145(5) Uani 1 1 d .
H49A H 0.3260 0.4736 0.5405 0.218 Uiso 1 1 calc R
H49B H 0.3523 0.5385 0.5149 0.218 Uiso 1 1 calc R
H49C H 0.4022 0.4803 0.4998 0.218 Uiso 1 1 calc R
C50 C 0.2911(5) 0.4880(4) 0.4129(5) 0.100(3) Uani 1 1 d .
H50A H 0.2860 0.4447 0.3993 0.120 Uiso 1 1 calc R
H50B H 0.2367 0.5033 0.4141 0.120 Uiso 1 1 calc R
C51 C 0.3200(6) 0.5183(4) 0.3523(5) 0.099(3) Uani 1 1 d .
H51A H 0.3714 0.5373 0.3640 0.119 Uiso 1 1 calc R
C52 C 0.2674(4) 0.5198(3) 0.2691(4) 0.0586(15) Uani 1 1 d .
H52A H 0.2973 0.5394 0.2320 0.070 Uiso 1 1 calc R
H52B H 0.2195 0.5449 0.2702 0.070 Uiso 1 1 calc R
N14 N 0.2392(3) 0.4596(2) 0.2353(3) 0.0408(10) Uani 1 1 d D
H14C H 0.198(2) 0.446(2) 0.256(3) 0.059(17) Uiso 1 1 d D
H14D H 0.281(2) 0.434(2) 0.251(3) 0.056(16) Uiso 1 1 d D
H14B H 0.223(3) 0.463(3) 0.1810(13) 0.055(16) Uiso 1 1 d D
O7 O 0.4451(3) 0.67255(16) -0.0019(2) 0.0702(12) Uani 1 1 d G
C53 C 0.4418(3) 0.67344(19) -0.0872(3) 0.0698(18) Uani 1 1 d G
H53A H 0.4056 0.6413 -0.1147 0.084 Uiso 1 1 calc R
H53B H 0.4963 0.6667 -0.0974 0.084 Uiso 1 1 calc R
C54 C 0.4120(4) 0.7308(2) -0.1178(3) 0.119(4) Uani 1 1 d G
H54A H 0.4523 0.7513 -0.1427 0.143 Uiso 1 1 calc R
H54B H 0.3616 0.7259 -0.1599 0.143 Uiso 1 1 calc R
C55 C 0.3969(4) 0.7653(2) -0.0514(3) 0.092(2) Uani 1 1 d G
H55A H 0.3393 0.7769 -0.0619 0.110 Uiso 1 1 calc R
H55B H 0.4300 0.8023 -0.0446 0.110 Uiso 1 1 calc R
C56 C 0.4174(4) 0.7293(2) 0.0202(3) 0.099(3) Uani 1 1 d G
H56A H 0.4602 0.7492 0.0613 0.119 Uiso 1 1 calc R
H56B H 0.3695 0.7238 0.0440 0.119 Uiso 1 1 calc R
O8 O 0.6021(4) 0.5921(3) 0.2620(6) 0.180(4) Uani 1 1 d G
C57 C 0.5816(5) 0.6460(3) 0.2238(6) 0.187(8) Uani 1 1 d G
H57A H 0.6237 0.6764 0.2446 0.224 Uiso 1 1 calc R
H57B H 0.5768 0.6417 0.1645 0.224 Uiso 1 1 calc R
C58 C 0.5092(5) 0.6638(3) 0.2393(7) 0.174(6) Uani 1 1 d G
H58A H 0.5153 0.7029 0.2678 0.209 Uiso 1 1 calc R
H58B H 0.4684 0.6682 0.1877 0.209 Uiso 1 1 calc R
C59 C 0.4850(5) 0.6208(4) 0.2870(6) 0.139(5) Uani 1 1 d G
H59A H 0.4790 0.6386 0.3392 0.167 Uiso 1 1 calc R
H59B H 0.4322 0.6039 0.2590 0.167 Uiso 1 1 calc R
C60 C 0.5424(5) 0.5765(3) 0.3011(5) 0.137(4) Uani 1 1 d G
H60A H 0.5181 0.5376 0.2801 0.164 Uiso 1 1 calc R
H60B H 0.5650 0.5724 0.3602 0.164 Uiso 1 1 calc R
N13 N 0.0980(3) 0.7823(2) 0.3634(4) 0.0655(15) Uani 1 1 d .
H20A H 0.1176 0.8204 0.3643 0.098 Uiso 1 1 calc R
H20B H 0.0469 0.7834 0.3720 0.098 Uiso 1 1 calc R
H20C H 0.0972 0.7653 0.3142 0.098 Uiso 1 1 calc R
C45 C 0.1484(5) 0.7477(4) 0.4260(5) 0.096(3) Uani 1 1 d .
H45A H 0.1501 0.7675 0.4790 0.115 Uiso 1 1 calc R
H45B H 0.2040 0.7479 0.4168 0.115 Uiso 1 1 calc R
C46 C 0.1229(5) 0.6849(4) 0.4315(5) 0.091(2) Uani 1 1 d .
H46A H 0.1206 0.6645 0.3788 0.110 Uiso 1 1 calc R
H46B H 0.0682 0.6839 0.4428 0.110 Uiso 1 1 calc R
C47 C 0.1826(7) 0.6512(5) 0.4998(8) 0.135(4) Uani 1 1 d .
H47A H 0.2360 0.6492 0.4853 0.162 Uiso 1 1 calc R
H47B H 0.1893 0.6745 0.5509 0.162 Uiso 1 1 calc R
C48 C 0.1580(7) 0.5924(5) 0.5139(7) 0.137(4) Uani 1 1 d .
H48B H 0.1984 0.5738 0.5576 0.206 Uiso 1 1 calc R
H48C H 0.1525 0.5686 0.4641 0.206 Uiso 1 1 calc R
H48D H 0.1059 0.5939 0.5299 0.206 Uiso 1 1 calc R

loop_
_atom_site_aniso_label
_atom_site_aniso_U_11
_atom_site_aniso_U_22
_atom_site_aniso_U_33
_atom_site_aniso_U_23
_atom_site_aniso_U_13
_atom_site_aniso_U_12
S1 0.0495(14) 0.0502(13) 0.0450(13) 0.0139(10) 0.0243(10) 0.0190(11)
S1' 0.068(4) 0.098(8) 0.162(11) 0.081(7) 0.070(6) 0.035(5)
C43 0.049(4) 0.110(8) 0.219(13) 0.102(9) -0.025(6) -0.017(4)
S2 0.0573(9) 0.0494(9) 0.0688(10) -0.0216(7) 0.0051(7) -0.0047(7)
F1 0.086(3) 0.112(4) 0.239(7) 0.105(5) 0.005(4) -0.025(3)
F2 0.048(3) 0.167(6) 0.349(10) 0.163(7) 0.041(4) 0.021(3)
F3 0.336(13) 0.133(6) 0.178(7) 0.027(6) -0.139(8) -0.073(7)
F4 0.104(3) 0.065(3) 0.140(4) -0.020(3) 0.073(3) -0.021(2)
F5 0.136(4) 0.074(3) 0.215(6) -0.072(4) 0.108(4) -0.015(3)
F6 0.068(3) 0.089(3) 0.152(5) 0.008(3) -0.018(3) 0.005(2)
O1 0.456(17) 0.128(6) 0.097(5) 0.054(4) 0.143(8) 0.149(8)
O2 0.046(2) 0.064(3) 0.124(4) 0.001(3) -0.002(2) 0.024(2)
O3 0.066(3) 0.052(2) 0.066(3) 0.016(2) 0.024(2) 0.0019(19)
O4 0.121(5) 0.125(5) 0.087(4) -0.020(4) -0.032(3) -0.020(4)
O5 0.080(3) 0.054(3) 0.120(4) -0.020(3) 0.034(3) -0.023(2)
O6 0.076(3) 0.054(3) 0.101(4) -0.025(2) 0.025(3) 0.004(2)
C44 0.073(4) 0.042(3) 0.097(5) -0.025(4) 0.032(4) -0.007(3)
N1 0.054(3) 0.049(3) 0.028(2) 0.0011(18) 0.0076(18) 0.013(2)
N2 0.044(2) 0.036(2) 0.032(2) 0.0053(17) 0.0103(17) 0.0083(17)
N3 0.039(2) 0.036(2) 0.036(2) 0.0028(17) 0.0133(17) 0.0065(17)
N4 0.043(2) 0.035(2) 0.034(2) 0.0077(17) 0.0106(17) 0.0057(17)
N5 0.033(2) 0.052(3) 0.041(2) 0.015(2) 0.0107(17) 0.0044(18)
N6 0.039(2) 0.036(2) 0.037(2) 0.0045(17) 0.0101(17) 0.0082(17)
N7 0.0314(19) 0.033(2) 0.0236(18) 0.0012(15) 0.0076(15) 0.0018(15)
N8 0.0330(19) 0.0279(19) 0.0257(18) -0.0008(15) 0.0054(15) 0.0003(15)
N9 0.0272(18) 0.031(2) 0.0267(18) -0.0005(15) 0.0071(14) 0.0033(15)
N10 0.0316(19) 0.031(2) 0.0262(18) 0.0021(15) 0.0068(15) 0.0025(15)
N11 0.0311(19) 0.031(2) 0.0242(18) 0.0004(15) 0.0053(15) 0.0001(15)
N12 0.0307(18) 0.0257(19) 0.0257(18) -0.0012(14) 0.0071(14) 0.0015(14)
C1 0.078(4) 0.069(4) 0.024(2) 0.002(2) 0.006(2) 0.030(3)
C2 0.080(4) 0.082(4) 0.031(3) -0.005(3) 0.021(3) 0.027(3)
C3 0.054(3) 0.080(4) 0.040(3) -0.004(3) 0.019(2) 0.019(3)
C4 0.041(3) 0.050(3) 0.028(2) 0.002(2) 0.009(2) 0.007(2)
C5 0.040(2) 0.030(2) 0.025(2) 0.0019(18) 0.0094(18) 0.0009(19)
C6 0.059(3) 0.037(3) 0.037(3) 0.008(2) 0.010(2) 0.018(2)
C7 0.075(4) 0.031(3) 0.038(3) 0.011(2) 0.018(3) 0.009(2)
C8 0.061(3) 0.036(3) 0.041(3) 0.005(2) 0.018(2) -0.007(2)
C9 0.043(3) 0.037(3) 0.035(2) 0.001(2) 0.008(2) -0.004(2)
C10 0.041(2) 0.032(2) 0.023(2) -0.0011(18) 0.0074(18) 0.0005(19)
C11 0.047(3) 0.036(3) 0.047(3) 0.007(2) 0.019(2) 0.012(2)
C12 0.039(3) 0.047(3) 0.041(3) 0.002(2) 0.012(2) 0.013(2)
C13 0.033(2) 0.052(3) 0.044(3) 0.004(2) 0.011(2) 0.004(2)
C14 0.033(2) 0.035(2) 0.033(2) 0.0010(19) 0.0068(19) 0.0014(19)
C15 0.031(2) 0.032(2) 0.020(2) 0.0003(17) 0.0039(17) 0.0043(18)
C16 0.049(3) 0.041(3) 0.042(3) 0.009(2) 0.019(2) 0.006(2)
C17 0.058(3) 0.041(3) 0.029(2) 0.009(2) 0.011(2) 0.016(2)
C18 0.048(3) 0.051(3) 0.029(2) 0.002(2) 0.006(2) 0.015(2)
C19 0.036(2) 0.043(3) 0.029(2) 0.000(2) 0.0081(19) 0.008(2)
C20 0.037(2) 0.030(2) 0.025(2) 0.0021(18) 0.0090(18) 0.0061(19)
C21 0.041(3) 0.078(4) 0.043(3) 0.021(3) 0.013(2) -0.005(3)
C22 0.044(3) 0.100(5) 0.037(3) 0.002(3) 0.019(2) -0.006(3)
C23 0.046(3) 0.075(4) 0.040(3) -0.014(3) 0.018(2) 0.003(3)
C24 0.046(3) 0.049(3) 0.037(3) -0.008(2) 0.012(2) 0.002(2)
C25 0.032(2) 0.043(3) 0.025(2) 0.000(2) 0.0048(18) 0.000(2)
C26 0.044(3) 0.047(3) 0.042(3) 0.006(2) 0.008(2) 0.015(2)
C27 0.032(3) 0.060(4) 0.048(3) -0.001(3) 0.006(2) 0.011(2)
C28 0.035(3) 0.053(3) 0.045(3) -0.001(2) 0.010(2) -0.001(2)
C29 0.035(2) 0.035(3) 0.034(2) -0.002(2) 0.0065(19) 0.0017(19)
C30 0.034(2) 0.035(2) 0.023(2) -0.0026(18) 0.0084(17) 0.0034(19)
C31 0.032(2) 0.028(2) 0.024(2) -0.0014(17) 0.0046(17) -0.0015(17)
C32 0.029(2) 0.032(2) 0.027(2) -0.0008(18) 0.0052(17) -0.0002(18)
C33 0.031(2) 0.029(2) 0.028(2) 0.0001(18) 0.0046(17) 0.0024(18)
C34 0.031(2) 0.027(2) 0.024(2) -0.0007(17) 0.0054(17) 0.0005(17)
C35 0.028(2) 0.029(2) 0.028(2) -0.0013(18) 0.0076(17) -0.0015(17)
C36 0.030(2) 0.025(2) 0.029(2) -0.0039(18) 0.0070(17) 0.0013(17)
C37 0.029(2) 0.026(2) 0.024(2) -0.0012(17) 0.0057(16) 0.0002(17)
C38 0.028(2) 0.026(2) 0.027(2) -0.0015(17) 0.0046(17) 0.0000(17)
C39 0.030(2) 0.029(2) 0.023(2) -0.0023(17) 0.0052(17) -0.0004(17)
C40 0.028(2) 0.028(2) 0.025(2) -0.0018(17) 0.0042(17) 0.0011(17)
C41 0.029(2) 0.026(2) 0.025(2) -0.0038(17) 0.0051(17) -0.0006(17)
C42 0.030(2) 0.022(2) 0.027(2) -0.0019(17) 0.0051(17) 0.0000(17)
C49 0.142(9) 0.212(13) 0.071(6) 0.000(7) 0.000(6) -0.031(9)
C50 0.095(6) 0.112(7) 0.089(6) -0.002(5) 0.012(5) -0.013(5)
C51 0.111(7) 0.103(7) 0.076(5) -0.003(5) 0.006(5) -0.026(5)
C52 0.060(4) 0.056(4) 0.060(4) -0.006(3) 0.013(3) -0.003(3)
N14 0.040(2) 0.048(3) 0.033(2) 0.008(2) 0.0072(19) 0.009(2)
O7 0.077(3) 0.057(3) 0.078(3) 0.008(2) 0.019(2) -0.006(2)
C53 0.072(4) 0.068(4) 0.068(4) -0.013(3) 0.012(3) 0.000(3)
C54 0.216(12) 0.068(5) 0.079(6) 0.012(4) 0.045(7) 0.037(6)
C55 0.094(6) 0.075(5) 0.109(6) 0.005(5) 0.031(5) 0.027(4)
C56 0.142(8) 0.086(6) 0.078(5) -0.009(5) 0.043(5) 0.021(5)
O8 0.126(6) 0.110(6) 0.335(13) 0.056(7) 0.118(8) 0.045(5)
C57 0.160(11) 0.113(9) 0.243(15) 0.120(10) -0.052(10) -0.071(8)
C58 0.126(10) 0.136(10) 0.279(18) 0.088(11) 0.087(11) 0.042(8)
C59 0.168(11) 0.095(7) 0.195(12) 0.049(7) 0.125(10) 0.018(7)
C60 0.137(9) 0.147(10) 0.146(10) 0.046(8) 0.074(8) 0.011(8)
N13 0.045(3) 0.047(3) 0.105(4) -0.024(3) 0.018(3) -0.002(2)
C45 0.082(5) 0.137(8) 0.062(4) 0.019(5) 0.004(4) -0.030(5)
C46 0.087(5) 0.094(6) 0.097(6) 0.008(5) 0.030(5) 0.020(5)
C47 0.115(8) 0.131(9) 0.156(10) 0.039(8) 0.026(7) -0.022(7)
C48 0.154(10) 0.122(9) 0.150(10) 0.022(8) 0.063(8) 0.021(8)

loop_
_atom_type_symbol
_atom_type_description
_atom_type_scat_dispersion_real
_atom_type_scat_dispersion_imag
_atom_type_scat_source
C C 0.0033 0.0016 'International Tables Vol C Tables 4.2.6.8 and 6.1.1.4'
H H 0.0000 0.0000 'International Tables Vol C Tables 4.2.6.8 and 6.1.1.4'
N N 0.0061 0.0033 'International Tables Vol C Tables 4.2.6.8 and 6.1.1.4'
O O 0.0106 0.0060 'International Tables Vol C Tables 4.2.6.8 and 6.1.1.4'
F F 0.0171 0.0103 'International Tables Vol C Tables 4.2.6.8 and 6.1.1.4'
S S 0.1246 0.1234 'International Tables Vol C Tables 4.2.6.8 and 6.1.1.4'

loop_
_geom_angle_atom_site_label_1
_geom_angle_atom_site_label_2
_geom_angle_atom_site_label_3
_geom_angle
S1' S1 O1 163.1(11)
S1' S1 O3 78.9(10)
O1 S1 O3 117.9(4)
S1' S1 O2 56.1(9)
O1 S1 O2 113.1(5)
O3 S1 O2 115.6(3)
S1' S1 C43 72.8(8)
O1 S1 C43 99.4(7)
O3 S1 C43 105.0(3)
O2 S1 C43 102.6(4)
S1 S1' O2 95.3(13)
S1 S1' O3 73.0(10)
O2 S1' O3 131.1(8)
S1 S1' C43 84.5(8)
O2 S1' C43 119.2(7)
O3 S1' C43 107.0(6)
S1 S1' O1 11.3(7)
O2 S1' O1 88.7(8)
O3 S1' O1 84.3(6)
C43 S1' O1 79.8(6)
S1 S1' F3 122.8(9)
O2 S1' F3 120.4(8)
O3 S1' F3 104.8(6)
C43 S1' F3 40.1(4)
O1 S1' F3 119.6(6)
F2 C43 F1 112.6(6)
F2 C43 F3 102.1(8)
F1 C43 F3 108.0(9)
F2 C43 S1' 125.0(6)
F1 C43 S1' 116.3(5)
F3 C43 S1' 85.4(7)
F2 C43 S1 112.3(6)
F1 C43 S1 113.7(5)
F3 C43 S1 107.1(5)
S1' C43 S1 22.6(4)
O4 S2 O6 113.6(4)
O4 S2 O5 114.7(4)
O6 S2 O5 115.8(3)
O4 S2 C44 105.2(4)
O6 S2 C44 101.2(3)
O5 S2 C44 104.2(3)
C43 F3 S1' 54.5(4)
S1 O1 S1' 5.6(4)
S1' O2 S1 28.6(6)
S1 O3 S1' 28.0(4)
F6 C44 F4 108.0(6)
F6 C44 F5 107.8(6)
F4 C44 F5 107.5(6)
F6 C44 S2 110.7(5)
F4 C44 S2 111.9(5)
F5 C44 S2 110.8(5)
C1 N1 C5 116.5(4)
C6 N2 C10 117.8(4)
C15 N3 C11 116.1(4)
C16 N4 C20 116.7(4)
C25 N5 C21 116.9(5)
C26 N6 C30 116.4(4)
C32 N7 C38 118.3(4)
C31 N8 C37 117.9(4)
C34 N9 C39 117.6(4)
C33 N10 C40 117.4(4)
C35 N11 C41 117.7(4)
C36 N12 C42 118.0(4)
N1 C1 C2 123.8(5)
N1 C1 H1A 118.1
C2 C1 H1A 118.1
C3 C2 C1 119.1(5)
C3 C2 H2A 120.5
C1 C2 H2A 120.5
C2 C3 C4 118.4(5)
C2 C3 H3A 120.8
C4 C3 H3A 120.8
C5 C4 C3 119.4(4)
C5 C4 H4A 120.3
C3 C4 H4A 120.3
N1 C5 C4 122.8(4)
N1 C5 C32 117.5(4)
C4 C5 C32 119.5(4)
N2 C6 C7 123.3(5)
N2 C6 H6A 118.3
C7 C6 H6A 118.3
C8 C7 C6 118.5(5)
C8 C7 H7A 120.7
C6 C7 H7A 120.7
C7 C8 C9 118.6(5)
C7 C8 H8A 120.7
C9 C8 H8A 120.7
C8 C9 C10 119.8(5)
C8 C9 H9A 120.1
C10 C9 H9A 120.1
N2 C10 C9 121.9(4)
N2 C10 C31 116.6(4)
C9 C10 C31 121.3(4)
N3 C11 C12 124.3(5)
N3 C11 H11A 117.9
C12 C11 H11A 117.9
C11 C12 C13 119.0(4)
C11 C12 H12A 120.5
C13 C12 H12A 120.5
C12 C13 C14 118.0(5)
C12 C13 H13A 121.0
C14 C13 H13A 121.0
C15 C14 C13 118.5(4)
C15 C14 H14A 120.7
C13 C14 H14A 120.7
N3 C15 C14 124.0(4)
N3 C15 C34 116.3(4)
C14 C15 C34 119.5(4)
N4 C16 C17 123.6(5)
N4 C16 H16A 118.2
C17 C16 H16A 118.2
C18 C17 C16 118.7(4)
C18 C17 H17A 120.6
C16 C17 H17A 120.6
C17 C18 C19 119.2(5)
C17 C18 H18A 120.4
C19 C18 H18A 120.4
C20 C19 C18 118.6(5)
C20 C19 H19A 120.7
C18 C19 H19A 120.7
N4 C20 C19 123.2(4)
N4 C20 C33 114.4(4)
C19 C20 C33 122.4(4)
N5 C21 C22 123.7(5)
N5 C21 H21A 118.1
C22 C21 H21A 118.1
C21 C22 C23 119.1(5)
C21 C22 H22A 120.5
C23 C22 H22A 120.5
C22 C23 C24 118.5(5)
C22 C23 H23A 120.8
C24 C23 H23A 120.8
C25 C24 C23 118.9(5)
C25 C24 H24A 120.6
C23 C24 H24A 120.6
N5 C25 C24 123.0(4)
N5 C25 C35 115.4(4)
C24 C25 C35 121.4(4)
N6 C26 C27 124.2(5)
N6 C26 H26A 117.9
C27 C26 H26A 117.9
C26 C27 C28 118.3(5)
C26 C27 H27A 120.8
C28 C27 H27A 120.8
C29 C28 C27 118.8(5)
C29 C28 H28A 120.6
C27 C28 H28A 120.6
C28 C29 C30 119.2(4)
C28 C29 H29A 120.4
C30 C29 H29A 120.4
N6 C30 C29 123.0(4)
N6 C30 C36 116.1(4)
C29 C30 C36 120.9(4)
N8 C31 C32 120.2(4)
N8 C31 C10 115.6(4)
C32 C31 C10 124.1(4)
N7 C32 C31 120.2(4)
N7 C32 C5 114.2(4)
C31 C32 C5 125.5(4)
N10 C33 C34 121.0(4)
N10 C33 C20 115.2(4)
C34 C33 C20 123.7(4)
N9 C34 C33 121.1(4)
N9 C34 C15 114.5(4)
C33 C34 C15 124.3(4)
N11 C35 C36 121.4(4)
N11 C35 C25 115.0(4)
C36 C35 C25 123.5(4)
N12 C36 C35 120.4(4)
N12 C36 C30 115.6(4)
C35 C36 C30 123.8(4)
N8 C37 C38 120.8(4)
N8 C37 C42 119.4(4)
C38 C37 C42 119.8(4)
N7 C38 C37 120.6(4)
N7 C38 C39 118.7(4)
C37 C38 C39 120.5(4)
N9 C39 C40 121.6(4)
N9 C39 C38 118.5(4)
C40 C39 C38 119.7(4)
N10 C40 C39 121.2(4)
N10 C40 C41 118.9(4)
C39 C40 C41 119.9(4)
N11 C41 C42 120.5(4)
N11 C41 C40 119.0(4)
C42 C41 C40 120.4(4)
N12 C42 C41 121.0(4)
N12 C42 C37 119.5(4)
C41 C42 C37 119.3(4)
C50 C49 H49A 109.5
C50 C49 H49B 109.5
H49A C49 H49B 109.5
C50 C49 H49C 109.5
H49A C49 H49C 109.5
H49B C49 H49C 109.5
C51 C50 C49 112.4(8)
C51 C50 H50A 109.1
C49 C50 H50A 109.1
C51 C50 H50B 109.1
C49 C50 H50B 109.1
H50A C50 H50B 107.8
C50 C51 C52 117.6(8)
C50 C51 H51A 121.2
C52 C51 H51A 121.2
C51 C52 N14 114.5(6)
C51 C52 H52A 108.6
N14 C52 H52A 108.6
C51 C52 H52B 108.6
N14 C52 H52B 108.6
H52A C52 H52B 107.6
C52 N14 H14C 112(4)
C52 N14 H14D 106(4)
H14C N14 H14D 108(5)
C52 N14 H14B 108(4)
H14C N14 H14B 109(5)
H14D N14 H14B 114(5)
C56 O7 C53 108.0
O7 C53 C54 108.0
O7 C53 H53A 110.1
C54 C53 H53A 110.1
O7 C53 H53B 110.1
C54 C53 H53B 110.1
H53A C53 H53B 108.4
C55 C54 C53 108.0
C55 C54 H54A 110.1
C53 C54 H54A 110.1
C55 C54 H54B 110.1
C53 C54 H54B 110.1
H54A C54 H54B 108.4
C54 C55 C56 108.0
C54 C55 H55A 110.1
C56 C55 H55A 110.1
C54 C55 H55B 110.1
C56 C55 H55B 110.1
H55A C55 H55B 108.4
O7 C56 C55 108.0
O7 C56 H56A 110.1
C55 C56 H56A 110.1
O7 C56 H56B 110.1
C55 C56 H56B 110.1
H56A C56 H56B 108.4
C57 O8 C60 108.0
C58 C57 O8 108.0
C58 C57 H57A 110.1
O8 C57 H57A 110.1
C58 C57 H57B 110.1
O8 C57 H57B 110.1
H57A C57 H57B 108.4
C59 C58 C57 108.0
C59 C58 H58A 110.1
C57 C58 H58A 110.1
C59 C58 H58B 110.1
C57 C58 H58B 110.1
H58A C58 H58B 108.4
C60 C59 C58 108.0
C60 C59 H59A 110.1
C58 C59 H59A 110.1
C60 C59 H59B 110.1
C58 C59 H59B 110.1
H59A C59 H59B 108.4
C59 C60 O8 108.0
C59 C60 H60A 110.1
O8 C60 H60A 110.1
C59 C60 H60B 110.1
O8 C60 H60B 110.1
H60A C60 H60B 108.4
C45 N13 H20A 109.5
C45 N13 H20B 109.5
H20A N13 H20B 109.5
C45 N13 H20C 109.5
H20A N13 H20C 109.5
H20B N13 H20C 109.5
N13 C45 C46 115.0(7)
N13 C45 H45A 108.5
C46 C45 H45A 108.5
N13 C45 H45B 108.5
C46 C45 H45B 108.5
H45A C45 H45B 107.5
C45 C46 C47 110.7(8)
C45 C46 H46A 109.5
C47 C46 H46A 109.5
C45 C46 H46B 109.5
C47 C46 H46B 109.5
H46A C46 H46B 108.1
C48 C47 C46 113.9(10)
C48 C47 H47A 108.8
C46 C47 H47A 108.8
C48 C47 H47B 108.8
C46 C47 H47B 108.8
H47A C47 H47B 107.7
C47 C48 H48B 109.5
C47 C48 H48C 109.5
H48B C48 H48C 109.5
C47 C48 H48D 109.5
H48B C48 H48D 109.5
H48C C48 H48D 109.5

loop_
_geom_bond_atom_site_label_1
_geom_bond_atom_site_label_2
_geom_bond_distance
S1 S1' 0.691(11)
S1 O1 1.385(6)
S1 O3 1.407(5)
S1 O2 1.438(5)
S1 C43 1.788(7)
S1' O2 1.199(10)
S1' O3 1.444(10)
S1' C43 1.716(8)
S1' O1 2.057(13)
S1' F3 2.102(13)
C43 F2 1.295(7)
C43 F1 1.298(7)
C43 F3 1.359(9)
S2 O4 1.409(6)
S2 O6 1.428(4)
S2 O5 1.432(5)
S2 C44 1.792(7)
F4 C44 1.327(7)
F5 C44 1.331(7)
F6 C44 1.323(9)
N1 C1 1.341(7)
N1 C5 1.344(6)
N2 C6 1.338(6)
N2 C10 1.344(6)
N3 C15 1.334(6)
N3 C11 1.344(6)
N4 C16 1.342(6)
N4 C20 1.347(6)
N5 C25 1.337(6)
N5 C21 1.346(6)
N6 C26 1.342(6)
N6 C30 1.342(6)
N7 C32 1.324(5)
N7 C38 1.344(5)
N8 C31 1.332(5)
N8 C37 1.343(5)
N9 C34 1.322(5)
N9 C39 1.346(5)
N10 C33 1.331(5)
N10 C40 1.349(5)
N11 C35 1.327(5)
N11 C41 1.350(5)
N12 C36 1.332(5)
N12 C42 1.342(5)
C1 C2 1.374(8)
C1 H1A 0.9500
C2 C3 1.368(8)
C2 H2A 0.9500
C3 C4 1.380(7)
C3 H3A 0.9500
C4 C5 1.380(6)
C4 H4A 0.9500
C5 C32 1.490(6)
C6 C7 1.385(8)
C6 H6A 0.9500
C7 C8 1.378(8)
C7 H7A 0.9500
C8 C9 1.380(7)
C8 H8A 0.9500
C9 C10 1.384(6)
C9 H9A 0.9500
C10 C31 1.489(6)
C11 C12 1.370(7)
C11 H11A 0.9500
C12 C13 1.379(7)
C12 H12A 0.9500
C13 C14 1.394(7)
C13 H13A 0.9500
C14 C15 1.384(6)
C14 H14A 0.9500
C15 C34 1.492(6)
C16 C17 1.379(7)
C16 H16A 0.9500
C17 C18 1.366(7)
C17 H17A 0.9500
C18 C19 1.384(7)
C18 H18A 0.9500
C19 C20 1.379(6)
C19 H19A 0.9500
C20 C33 1.497(6)
C21 C22 1.367(9)
C21 H21A 0.9500
C22 C23 1.375(9)
C22 H22A 0.9500
C23 C24 1.386(7)
C23 H23A 0.9500
C24 C25 1.384(7)
C24 H24A 0.9500
C25 C35 1.500(6)
C26 C27 1.376(7)
C26 H26A 0.9500
C27 C28 1.379(7)
C27 H27A 0.9500
C28 C29 1.374(6)
C28 H28A 0.9500
C29 C30 1.386(6)
C29 H29A 0.9500
C30 C36 1.486(6)
C31 C32 1.427(6)
C33 C34 1.425(6)
C35 C36 1.415(6)
C37 C38 1.394(6)
C37 C42 1.459(6)
C38 C39 1.463(6)
C39 C40 1.392(6)
C40 C41 1.460(6)
C41 C42 1.407(6)
C49 C50 1.586(12)
C49 H49A 0.9800
C49 H49B 0.9800
C49 H49C 0.9800
C50 C51 1.401(11)
C50 H50A 0.9900
C50 H50B 0.9900
C51 C52 1.487(10)
C51 H51A 0.9500
C52 N14 1.494(7)
C52 H52A 0.9900
C52 H52B 0.9900
N14 H14C 0.90(2)
N14 H14D 0.90(2)
N14 H14B 0.90(2)
O7 C56 1.427(3)
O7 C53 1.427(3)
C53 C54 1.427(3)
C53 H53A 0.9900
C53 H53B 0.9900
C54 C55 1.427(3)
C54 H54A 0.9900
C54 H54B 0.9900
C55 C56 1.427(3)
C55 H55A 0.9900
C55 H55B 0.9900
C56 H56A 0.9900
C56 H56B 0.9900
O8 C57 1.371(4)
O8 C60 1.371(4)
C57 C58 1.370(4)
C57 H57A 0.9900
C57 H57B 0.9900
C58 C59 1.370(4)
C58 H58A 0.9900
C58 H58B 0.9900
C59 C60 1.370(4)
C59 H59A 0.9900
C59 H59B 0.9900
C60 H60A 0.9900
C60 H60B 0.9900
N13 C45 1.429(9)
N13 H20A 0.9100
N13 H20B 0.9100
N13 H20C 0.9100
C45 C46 1.472(11)
C45 H45A 0.9900
C45 H45B 0.9900
C46 C47 1.550(13)
C46 H46A 0.9900
C46 H46B 0.9900
C47 C48 1.410(14)
C47 H47A 0.9900
C47 H47B 0.9900
C48 H48B 0.9800
C48 H48C 0.9800
C48 H48D 0.9800

loop_
_geom_torsion_atom_site_label_1
_geom_torsion_atom_site_label_2
_geom_torsion_atom_site_label_3
_geom_torsion_atom_site_label_4
_geom_torsion
O1 S1 S1' O2 55(4)
O3 S1 S1' O2 -131.5(6)
C43 S1 S1' O2 118.9(7)
O1 S1 S1' O3 -174(4)
O2 S1 S1' O3 131.5(6)
C43 S1 S1' O3 -109.6(4)
O1 S1 S1' C43 -64(4)
O3 S1 S1' C43 109.6(4)
O2 S1 S1' C43 -118.9(7)
O3 S1 S1' O1 174(4)
O2 S1 S1' O1 -55(4)
C43 S1 S1' O1 64(4)
O1 S1 S1' F3 -77(4)
O3 S1 S1' F3 96.9(10)
O2 S1 S1' F3 -131.6(13)
C43 S1 S1' F3 -12.7(8)
S1 S1' C43 F2 -61.7(15)
O2 S1' C43 F2 -154.6(11)
O3 S1' C43 F2 8.7(15)
O1 S1' C43 F2 -72.0(11)
F3 S1' C43 F2 101.6(11)
S1 S1' C43 F1 88.9(13)
O2 S1' C43 F1 -4.1(16)
O3 S1' C43 F1 159.3(9)
O1 S1' C43 F1 78.6(9)
F3 S1' C43 F1 -107.8(10)
S1 S1' C43 F3 -163.3(11)
O2 S1' C43 F3 103.7(11)
O3 S1' C43 F3 -92.9(8)
O1 S1' C43 F3 -173.6(6)
O2 S1' C43 S1 -93.0(14)
O3 S1' C43 S1 70.4(10)
O1 S1' C43 S1 -10.3(8)
F3 S1' C43 S1 163.3(11)
S1' S1 C43 F2 128.8(12)
O1 S1 C43 F2 -66.6(8)
O3 S1 C43 F2 55.7(8)
O2 S1 C43 F2 177.0(7)
S1' S1 C43 F1 -101.8(13)
O1 S1 C43 F1 62.8(8)
O3 S1 C43 F1 -174.9(7)
O2 S1 C43 F1 -53.6(9)
S1' S1 C43 F3 17.4(11)
O1 S1 C43 F3 -178.0(6)
O3 S1 C43 F3 -55.7(6)
O2 S1 C43 F3 65.6(6)
O1 S1 C43 S1' 164.6(12)
O3 S1 C43 S1' -73.1(10)
O2 S1 C43 S1' 48.2(10)
F2 C43 F3 S1' -124.9(6)
F1 C43 F3 S1' 116.2(6)
S1 C43 F3 S1' -6.6(4)
S1 S1' F3 C43 19.9(13)
O2 S1' F3 C43 -100.4(9)
O3 S1' F3 C43 99.0(7)
O1 S1' F3 C43 7.2(6)
O3 S1 O1 S1' -173(4)
O2 S1 O1 S1' 47(4)
C43 S1 O1 S1' -61(4)
O2 S1' O1 S1 -126(4)
O3 S1' O1 S1 6(4)
C43 S1' O1 S1 114(4)
F3 S1' O1 S1 109(4)
O3 S1' O2 S1 -72.0(15)
C43 S1' O2 S1 86.7(10)
O1 S1' O2 S1 9.2(8)
F3 S1' O2 S1 133.2(12)
O1 S1 O2 S1' -165.1(13)
O3 S1 O2 S1' 54.7(10)
C43 S1 O2 S1' -59.0(10)
O1 S1 O3 S1' 178.0(12)
O2 S1 O3 S1' -43.6(8)
C43 S1 O3 S1' 68.7(9)
O2 S1' O3 S1 82.0(16)
C43 S1' O3 S1 -78.6(8)
O1 S1' O3 S1 -1.2(7)
F3 S1' O3 S1 -120.3(9)
O4 S2 C44 F6 -173.5(5)
O6 S2 C44 F6 68.0(5)
O5 S2 C44 F6 -52.5(5)
O4 S2 C44 F4 66.0(6)
O6 S2 C44 F4 -52.4(6)
O5 S2 C44 F4 -173.0(5)
O4 S2 C44 F5 -54.0(7)
O6 S2 C44 F5 -172.4(6)
O5 S2 C44 F5 67.0(6)
C5 N1 C1 C2 0.6(9)
N1 C1 C2 C3 -0.6(11)
C1 C2 C3 C4 -0.5(10)
C2 C3 C4 C5 1.5(9)
C1 N1 C5 C4 0.4(7)
C1 N1 C5 C32 174.9(5)
C3 C4 C5 N1 -1.5(8)
C3 C4 C5 C32 -175.9(5)
C10 N2 C6 C7 1.3(7)
N2 C6 C7 C8 0.7(8)
C6 C7 C8 C9 -1.5(7)
C7 C8 C9 C10 0.4(7)
C6 N2 C10 C9 -2.5(6)
C6 N2 C10 C31 -176.7(4)
C8 C9 C10 N2 1.7(7)
C8 C9 C10 C31 175.6(4)
C15 N3 C11 C12 0.6(7)
N3 C11 C12 C13 -0.8(8)
C11 C12 C13 C14 0.6(7)
C12 C13 C14 C15 -0.2(7)
C11 N3 C15 C14 -0.2(6)
C11 N3 C15 C34 -175.8(4)
C13 C14 C15 N3 0.0(7)
C13 C14 C15 C34 175.5(4)
C20 N4 C16 C17 -1.0(7)
N4 C16 C17 C18 -0.6(8)
C16 C17 C18 C19 1.7(7)
C17 C18 C19 C20 -1.3(7)
C16 N4 C20 C19 1.5(7)
C16 N4 C20 C33 179.3(4)
C18 C19 C20 N4 -0.3(7)
C18 C19 C20 C33 -178.1(4)
C25 N5 C21 C22 0.0(8)
N5 C21 C22 C23 0.0(9)
C21 C22 C23 C24 0.1(8)
C22 C23 C24 C25 -0.3(8)
C21 N5 C25 C24 -0.3(7)
C21 N5 C25 C35 -176.3(4)
C23 C24 C25 N5 0.4(7)
C23 C24 C25 C35 176.3(4)
C30 N6 C26 C27 0.5(7)
N6 C26 C27 C28 0.6(8)
C26 C27 C28 C29 -0.9(7)
C27 C28 C29 C30 0.1(7)
C26 N6 C30 C29 -1.4(6)
C26 N6 C30 C36 -178.1(4)
C28 C29 C30 N6 1.1(7)
C28 C29 C30 C36 177.7(4)
C37 N8 C31 C32 -6.9(6)
C37 N8 C31 C10 168.9(4)
N2 C10 C31 N8 34.3(5)
C9 C10 C31 N8 -139.9(4)
N2 C10 C31 C32 -150.0(4)
C9 C10 C31 C32 35.8(6)
C38 N7 C32 C31 -8.1(6)
C38 N7 C32 C5 167.9(4)
N8 C31 C32 N7 14.7(6)
C10 C31 C32 N7 -160.8(4)
N8 C31 C32 C5 -160.8(4)
C10 C31 C32 C5 23.7(7)
N1 C5 C32 N7 -149.5(4)
C4 C5 C32 N7 25.2(6)
N1 C5 C32 C31 26.4(7)
C4 C5 C32 C31 -159.0(4)
C40 N10 C33 C34 0.9(6)
C40 N10 C33 C20 -178.6(4)
N4 C20 C33 N10 -42.4(5)
C19 C20 C33 N10 135.5(4)
N4 C20 C33 C34 138.1(4)
C19 C20 C33 C34 -44.0(6)
C39 N9 C34 C33 2.2(6)
C39 N9 C34 C15 -173.8(4)
N10 C33 C34 N9 -3.0(6)
C20 C33 C34 N9 176.4(4)
N10 C33 C34 C15 172.6(4)
C20 C33 C34 C15 -8.0(7)
N3 C15 C34 N9 134.1(4)
C14 C15 C34 N9 -41.8(5)
N3 C15 C34 C33 -41.8(6)
C14 C15 C34 C33 142.4(4)
C41 N11 C35 C36 -4.0(6)
C41 N11 C35 C25 175.4(4)
N5 C25 C35 N11 34.7(6)
C24 C25 C35 N11 -141.4(4)
N5 C25 C35 C36 -145.9(4)
C24 C25 C35 C36 38.0(6)
C42 N12 C36 C35 -6.6(6)
C42 N12 C36 C30 168.9(4)
N11 C35 C36 N12 9.6(6)
C25 C35 C36 N12 -169.8(4)
N11 C35 C36 C30 -165.5(4)
C25 C35 C36 C30 15.1(6)
N6 C30 C36 N12 44.2(5)
C29 C30 C36 N12 -132.7(4)
N6 C30 C36 C35 -140.5(4)
C29 C30 C36 C35 42.6(6)
C31 N8 C37 C38 -6.4(6)
C31 N8 C37 C42 174.0(4)
C32 N7 C38 C37 -5.2(6)
C32 N7 C38 C39 -179.7(4)
N8 C37 C38 N7 13.0(6)
C42 C37 C38 N7 -167.4(4)
N8 C37 C38 C39 -172.6(4)
C42 C37 C38 C39 7.1(6)
C34 N9 C39 C40 0.5(6)
C34 N9 C39 C38 175.7(4)
N7 C38 C39 N9 -5.0(6)
C37 C38 C39 N9 -179.5(4)
N7 C38 C39 C40 170.3(4)
C37 C38 C39 C40 -4.2(6)
C33 N10 C40 C39 1.8(6)
C33 N10 C40 C41 -177.0(4)
N9 C39 C40 N10 -2.6(6)
C38 C39 C40 N10 -177.7(4)
N9 C39 C40 C41 176.2(4)
C38 C39 C40 C41 1.0(6)
C35 N11 C41 C42 -3.8(6)
C35 N11 C41 C40 175.2(4)
N10 C40 C41 N11 -1.2(6)
C39 C40 C41 N11 -180.0(4)
N10 C40 C41 C42 177.9(4)
C39 C40 C41 C42 -0.9(6)
C36 N12 C42 C41 -1.2(6)
C36 N12 C42 C37 -177.3(4)
N11 C41 C42 N12 6.7(6)
C40 C41 C42 N12 -172.4(4)
N11 C41 C42 C37 -177.2(4)
C40 C41 C42 C37 3.8(6)
N8 C37 C42 N12 -11.1(6)
C38 C37 C42 N12 169.3(4)
N8 C37 C42 C41 172.7(4)
C38 C37 C42 C41 -6.9(6)
C49 C50 C51 C52 -173.6(8)
C50 C51 C52 N14 -53.3(10)
C56 O7 C53 C54 0.0
O7 C53 C54 C55 0.0
C53 C54 C55 C56 0.0
C53 O7 C56 C55 0.0
C54 C55 C56 O7 0.0
C60 O8 C57 C58 0.0
O8 C57 C58 C59 0.0
C57 C58 C59 C60 0.0
C58 C59 C60 O8 -0.1
C57 O8 C60 C59 0.1
N13 C45 C46 C47 178.8(8)
C45 C46 C47 C48 174.2(10)
